data_4060723
loop_
_publ_author_name
'D\'iez-Barra, E.'
'Guerra, J.'
'L\'opez-Solera, Isabel'
'Merino, S.'
'Rodr\'iguez-L\'opez, J.'
'S\'anchez-Verd\'u, P.'
'Tejeda, J.'

_publ_section_title
;
Novel Chiral and Achiral NCN Pincer Complexes Based on 1,3-Bis(1,2,4-triazol-
1-ylmethyl)benzene
;
_journal_name_full Organometallics
_journal_year 2003
_chemical_formula_sum 'C52 H80 N8 O6 Sm2'
_chemical_formula_weight 1213.94
_space_group_IT_number 19
_symmetry_cell_setting orthorhombic
_symmetry_space_group_name_Hall 'P 2ac 2ab'
_symmetry_space_group_name_H-M 'P 21 21 21'
_cell_angle_alpha 90.00
_cell_angle_beta 90.00
_cell_angle_gamma 90.00
_cell_formula_units_Z 4
_cell_length_a 11.1930(10)
_cell_length_b 17.9546(17)
_cell_length_c 26.580(2)
_cell_measurement_temperature 203(2)
_cell_volume 5341.6(8)
_diffrn_ambient_temperature 203(2)
_exptl_crystal_density_diffrn 1.510
_cod_depositor_comments
;
The following automatic conversions were performed:
'_symmetry_cell_setting' value 'Orthorhombic' changed to 'orthorhombic'
according to '/home/saulius/struct/CIF-dictionaries/cif_core.dic'
dictionary named 'cif_core.dic' version 2.4.1 from 2010-06-29.

Automatic conversion script
Id: cif_fix_enum 1527 2010-12-29 10:47:43Z saulius 
;
_cod_database_code 4060723

loop_
_symmetry_equiv_pos_as_xyz
'x, y, z'
'-x+1/2, -y, z+1/2'
'-x, y+1/2, -z+1/2'
'x+1/2, -y+1/2, -z'

loop_
_atom_site_label
_atom_site_type_symbol
_atom_site_fract_x
_atom_site_fract_y
_atom_site_fract_z
_atom_site_U_iso_or_equiv
_atom_site_adp_type
_atom_site_occupancy
_atom_site_symmetry_multiplicity
_atom_site_calc_flag
_atom_site_refinement_flags
_atom_site_disorder_assembly
_atom_site_disorder_group
Sm1 Sm 0.35151(5) 0.25782(2) 0.179228(15) 0.02699(12) Uani 1 1 d . . .
Sm2 Sm 0.15029(5) 0.31301(2) 0.308836(16) 0.02560(12) Uani 1 1 d . . .
N1 N 0.5328(8) 0.2681(5) 0.1265(3) 0.036(2) Uani 1 1 d . . .
N2 N 0.3097(7) 0.2885(5) 0.0901(3) 0.038(2) Uani 1 1 d . . .
N3 N 0.1463(8) 0.2405(4) 0.1571(3) 0.0336(16) Uani 1 1 d . . .
N4 N 0.2355(7) 0.1957(4) 0.2479(3) 0.030(2) Uani 1 1 d . . .
N5 N -0.0330(7) 0.3034(4) 0.3607(3) 0.0305(18) Uani 1 1 d . . .
N6 N 0.1896(7) 0.2842(5) 0.3982(3) 0.038(2) Uani 1 1 d . . .
N7 N 0.3569(8) 0.3301(4) 0.3319(2) 0.0282(16) Uani 1 1 d . . .
N8 N 0.2679(7) 0.3738(5) 0.2411(3) 0.0257(19) Uani 1 1 d . . .
O1 O 0.3604(7) 0.1299(3) 0.1390(2) 0.0398(16) Uani 1 1 d . . .
O2 O 0.5072(6) 0.1899(4) 0.2320(3) 0.0384(17) Uani 1 1 d . . .
O3 O 0.1372(7) 0.4414(4) 0.3463(3) 0.0447(17) Uani 1 1 d . . .
O4 O -0.0048(6) 0.3798(4) 0.2553(3) 0.0349(17) Uani 1 1 d . . .
C1 C 0.6517(12) 0.2621(6) 0.1328(4) 0.048(3) Uani 1 1 d . . .
H1A H 0.6887 0.2471 0.1629 0.058 Uiso 1 1 calc R . .
C2 C 0.7122(12) 0.2808(8) 0.0892(5) 0.068(4) Uani 1 1 d . . .
H2A H 0.7953 0.2802 0.0841 0.081 Uiso 1 1 calc R . .
C3 C 0.6250(11) 0.3008(7) 0.0546(4) 0.059(3) Uani 1 1 d . . .
H3A H 0.6380 0.3163 0.0213 0.071 Uiso 1 1 calc R . .
C4 C 0.5160(10) 0.2939(6) 0.0781(4) 0.041(3) Uani 1 1 d . . .
C5 C 0.3970(10) 0.3035(6) 0.0594(4) 0.044(3) Uani 1 1 d . . .
C6 C 0.3767(13) 0.3364(8) 0.0081(4) 0.077(5) Uani 1 1 d . . .
H6A H 0.2917 0.3375 0.0010 0.116 Uiso 1 1 calc R . .
H6B H 0.4168 0.3061 -0.0169 0.116 Uiso 1 1 calc R . .
H6C H 0.4084 0.3866 0.0072 0.116 Uiso 1 1 calc R . .
C7 C 0.1870(9) 0.3015(7) 0.0783(4) 0.048(3) Uani 1 1 d . . .
H7A H 0.1752 0.2963 0.0420 0.057 Uiso 1 1 calc R . .
H7B H 0.1659 0.3526 0.0877 0.057 Uiso 1 1 calc R . .
C8 C 0.1057(9) 0.2480(7) 0.1055(4) 0.043(3) Uani 1 1 d . . .
H8A H 0.0235 0.2667 0.1050 0.052 Uiso 1 1 calc R . .
H8B H 0.1071 0.1994 0.0888 0.052 Uiso 1 1 calc R . .
C9 C 0.0696(8) 0.2010(5) 0.1867(4) 0.034(2) Uani 1 1 d . . .
C10 C -0.0385(9) 0.1684(6) 0.1747(5) 0.052(3) Uani 1 1 d . . .
H10A H -0.0574 0.1786 0.1397 0.079 Uiso 1 1 calc R . .
H10B H -0.1008 0.1888 0.1960 0.079 Uiso 1 1 calc R . .
H10C H -0.0333 0.1150 0.1798 0.079 Uiso 1 1 calc R . .
C11 C 0.1118(8) 0.1903(5) 0.2393(4) 0.031(2) Uani 1 1 d . . .
C12 C 0.0533(11) 0.1685(6) 0.2831(4) 0.041(3) Uani 1 1 d . . .
H12A H -0.0290 0.1603 0.2875 0.049 Uiso 1 1 calc R . .
C13 C 0.1429(10) 0.1615(6) 0.3187(3) 0.039(2) Uani 1 1 d . . .
H13A H 0.1304 0.1495 0.3527 0.047 Uiso 1 1 calc R . .
C14 C 0.2512(10) 0.1744(5) 0.2977(4) 0.039(3) Uani 1 1 d . . .
H14A H 0.3252 0.1697 0.3141 0.046 Uiso 1 1 calc R . .
C15 C -0.1541(10) 0.3139(5) 0.3556(3) 0.035(2) Uani 1 1 d . . .
H15A H -0.1929 0.3231 0.3249 0.042 Uiso 1 1 calc R . .
C16 C -0.2112(9) 0.3092(7) 0.4015(4) 0.050(3) Uani 1 1 d . . .
H16A H -0.2930 0.3167 0.4079 0.059 Uiso 1 1 calc R . .
C17 C -0.1238(11) 0.2912(7) 0.4362(5) 0.065(4) Uani 1 1 d . . .
H17A H -0.1355 0.2819 0.4707 0.078 Uiso 1 1 calc R . .
C18 C -0.0161(9) 0.2895(7) 0.4110(4) 0.040(3) Uani 1 1 d . . .
C19 C 0.1036(10) 0.2782(6) 0.4305(4) 0.044(3) Uani 1 1 d . . .
C20 C 0.1205(11) 0.2575(10) 0.4848(4) 0.082(5) Uani 1 1 d . . .
H20A H 0.2052 0.2528 0.4920 0.123 Uiso 1 1 calc R . .
H20B H 0.0812 0.2103 0.4914 0.123 Uiso 1 1 calc R . .
H20C H 0.0861 0.2958 0.5060 0.123 Uiso 1 1 calc R . .
C21 C 0.3145(8) 0.2701(7) 0.4116(4) 0.043(3) Uani 1 1 d . . .
H21A H 0.3362 0.2190 0.4025 0.051 Uiso 1 1 calc R . .
H21B H 0.3253 0.2759 0.4480 0.051 Uiso 1 1 calc R . .
C22 C 0.3936(9) 0.3239(6) 0.3843(4) 0.040(3) Uani 1 1 d . . .
H22A H 0.3890 0.3729 0.4004 0.048 Uiso 1 1 calc R . .
H22B H 0.4766 0.3068 0.3859 0.048 Uiso 1 1 calc R . .
C23 C 0.4337(8) 0.3689(5) 0.3016(4) 0.033(2) Uani 1 1 d . . .
C24 C 0.5383(8) 0.4011(5) 0.3156(4) 0.038(2) Uani 1 1 d . . .
H24A H 0.5561 0.3881 0.3502 0.056 Uiso 1 1 calc R . .
H24B H 0.5314 0.4548 0.3126 0.056 Uiso 1 1 calc R . .
H24C H 0.6021 0.3836 0.2939 0.056 Uiso 1 1 calc R . .
C25 C 0.3894(8) 0.3796(5) 0.2502(4) 0.026(2) Uani 1 1 d . . .
C26 C 0.4453(10) 0.4017(5) 0.2055(4) 0.036(3) Uani 1 1 d . . .
H26A H 0.5278 0.4081 0.2006 0.043 Uiso 1 1 calc R . .
C27 C 0.3582(10) 0.4124(5) 0.1703(3) 0.032(2) Uani 1 1 d . . .
H27A H 0.3707 0.4277 0.1369 0.038 Uiso 1 1 calc R . .
C28 C 0.2512(9) 0.3975(5) 0.1913(4) 0.033(2) Uani 1 1 d . . .
H28A H 0.1769 0.4022 0.1751 0.039 Uiso 1 1 calc R . .
C29 C 0.4353(12) 0.1081(8) 0.0963(6) 0.083(5) Uani 1 1 d . . .
H29A H 0.4469 0.1508 0.0739 0.100 Uiso 1 1 calc R . .
H29B H 0.5139 0.0920 0.1084 0.100 Uiso 1 1 calc R . .
C30 C 0.3817(15) 0.0508(11) 0.0702(6) 0.126(9) Uani 1 1 d . . .
H30A H 0.4327 0.0064 0.0707 0.151 Uiso 1 1 calc R . .
H30B H 0.3685 0.0653 0.0351 0.151 Uiso 1 1 calc R . .
C31 C 0.2622(14) 0.0344(7) 0.0961(5) 0.067(4) Uani 1 1 d . . .
H31A H 0.1954 0.0550 0.0768 0.081 Uiso 1 1 calc R . .
H31B H 0.2502 -0.0193 0.1002 0.081 Uiso 1 1 calc R . .
C32 C 0.2738(10) 0.0720(6) 0.1457(4) 0.046(3) Uani 1 1 d . . .
H32A H 0.1970 0.0930 0.1562 0.055 Uiso 1 1 calc R . .
H32B H 0.3007 0.0366 0.1714 0.055 Uiso 1 1 calc R . .
C33 C 0.5257(11) 0.1097(6) 0.2330(5) 0.057(3) Uani 1 1 d . . .
H33A H 0.5580 0.0920 0.2009 0.068 Uiso 1 1 calc R . .
H33B H 0.4507 0.0835 0.2399 0.068 Uiso 1 1 calc R . .
C34 C 0.6129(12) 0.0980(7) 0.2743(5) 0.070(4) Uani 1 1 d . . .
H34A H 0.5715 0.0842 0.3054 0.084 Uiso 1 1 calc R . .
H34B H 0.6691 0.0583 0.2655 0.084 Uiso 1 1 calc R . .
C35 C 0.6738(16) 0.1665(8) 0.2804(8) 0.118(8) Uani 1 1 d . . .
H35A H 0.7436 0.1687 0.2583 0.141 Uiso 1 1 calc R . .
H35B H 0.7005 0.1724 0.3153 0.141 Uiso 1 1 calc R . .
C36 C 0.5893(10) 0.2233(6) 0.2674(4) 0.044(3) Uani 1 1 d . . .
H36A H 0.6301 0.2660 0.2521 0.053 Uiso 1 1 calc R . .
H36B H 0.5465 0.2404 0.2974 0.053 Uiso 1 1 calc R . .
C37 C 0.2295(9) 0.4966(6) 0.3458(4) 0.046(3) Uani 1 1 d . . .
H37A H 0.2115 0.5354 0.3210 0.055 Uiso 1 1 calc R . .
H37B H 0.3064 0.4738 0.3371 0.055 Uiso 1 1 calc R . .
C38 C 0.2342(12) 0.5291(9) 0.3977(6) 0.080(5) Uani 1 1 d . . .
H38A H 0.2412 0.5835 0.3963 0.096 Uiso 1 1 calc R . .
H38B H 0.3021 0.5091 0.4166 0.096 Uiso 1 1 calc R . .
C39 C 0.1176(17) 0.5062(11) 0.4213(6) 0.110(7) Uani 1 1 d . . .
H39A H 0.1315 0.4718 0.4493 0.132 Uiso 1 1 calc R . .
H39B H 0.0746 0.5499 0.4340 0.132 Uiso 1 1 calc R . .
C40 C 0.0511(12) 0.4708(8) 0.3825(5) 0.071(4) Uani 1 1 d . . .
H40A H -0.0023 0.5067 0.3662 0.085 Uiso 1 1 calc R . .
H40B H 0.0027 0.4303 0.3965 0.085 Uiso 1 1 calc R . .
C41 C -0.0272(13) 0.4587(7) 0.2552(6) 0.081(5) Uani 1 1 d . . .
H41A H -0.0459 0.4762 0.2893 0.098 Uiso 1 1 calc R . .
H41B H 0.0428 0.4859 0.2429 0.098 Uiso 1 1 calc R . .
C42 C -0.1266(17) 0.4694(7) 0.2225(9) 0.164(12) Uani 1 1 d . . .
H42A H -0.1832 0.5040 0.2382 0.197 Uiso 1 1 calc R . .
H42B H -0.0990 0.4919 0.1910 0.197 Uiso 1 1 calc R . .
C43 C -0.1856(11) 0.4016(7) 0.2119(7) 0.080(5) Uani 1 1 d . . .
H43A H -0.2153 0.4004 0.1772 0.096 Uiso 1 1 calc R . .
H43B H -0.2521 0.3928 0.2351 0.096 Uiso 1 1 calc R . .
C44 C -0.0859(10) 0.3455(6) 0.2197(4) 0.043(3) Uani 1 1 d . . .
H44A H -0.1177 0.2987 0.2333 0.051 Uiso 1 1 calc R . .
H44B H -0.0450 0.3349 0.1879 0.051 Uiso 1 1 calc R . .
O5 O 0.6366(18) 0.5023(10) 0.1106(5) 0.222(9) Uani 1 1 d G . .
C45 C 0.5363(12) 0.5378(13) 0.0884(9) 0.29(3) Uani 1 1 d G . .
H45A H 0.5097 0.5793 0.1096 0.351 Uiso 1 1 calc R . .
H45B H 0.4702 0.5024 0.0850 0.351 Uiso 1 1 calc R . .
C46 C 0.571(2) 0.5646(11) 0.0403(7) 0.191(13) Uani 1 1 d G . .
H46A H 0.5215 0.5419 0.0141 0.229 Uiso 1 1 calc R . .
H46B H 0.5610 0.6188 0.0387 0.229 Uiso 1 1 calc R . .
C47 C 0.693(2) 0.5456(11) 0.0328(6) 0.23(2) Uani 1 1 d G . .
H47A H 0.7011 0.5138 0.0030 0.281 Uiso 1 1 calc R . .
H47B H 0.7406 0.5907 0.0276 0.281 Uiso 1 1 calc R . .
C48 C 0.7334(12) 0.5070(12) 0.0762(8) 0.209(16) Uani 1 1 d G . .
H48A H 0.8003 0.5339 0.0916 0.251 Uiso 1 1 calc R . .
H48B H 0.7608 0.4570 0.0670 0.251 Uiso 1 1 calc R . .
O6 O 0.8730(15) 0.0807(11) 0.3893(6) 0.230(10) Uani 1 1 d G . .
C49 C 0.7606(12) 0.0812(10) 0.4141(6) 0.152(9) Uani 1 1 d G . .
H49A H 0.7339 0.1326 0.4195 0.183 Uiso 1 1 calc R . .
H49B H 0.7007 0.0556 0.3935 0.183 Uiso 1 1 calc R . .
C50 C 0.7741(16) 0.0442(13) 0.4610(6) 0.33(3) Uani 1 1 d G . .
H50A H 0.7206 0.0011 0.4626 0.392 Uiso 1 1 calc R . .
H50B H 0.7538 0.0780 0.4886 0.392 Uiso 1 1 calc R . .
C51 C 0.8948(18) 0.0208(12) 0.4652(6) 0.184(13) Uani 1 1 d G . .
H51A H 0.9319 0.0436 0.4948 0.221 Uiso 1 1 calc R . .
H51B H 0.8987 -0.0334 0.4688 0.221 Uiso 1 1 calc R . .
C52 C 0.9560(12) 0.0434(14) 0.4209(8) 0.43(4) Uani 1 1 d G . .
H52A H 0.9888 -0.0002 0.4035 0.512 Uiso 1 1 calc R . .
H52B H 1.0221 0.0768 0.4296 0.512 Uiso 1 1 calc R . .

loop_
_atom_site_aniso_label
_atom_site_aniso_U_11
_atom_site_aniso_U_22
_atom_site_aniso_U_33
_atom_site_aniso_U_23
_atom_site_aniso_U_13
_atom_site_aniso_U_12
Sm1 0.0232(2) 0.0270(3) 0.0308(2) -0.00088(19) -0.0012(3) 0.0004(3)
Sm2 0.0210(2) 0.0274(2) 0.0284(2) 0.00045(19) -0.0020(3) -0.0003(2)
N1 0.037(5) 0.043(5) 0.030(5) -0.001(4) 0.007(4) -0.006(4)
N2 0.033(5) 0.044(5) 0.036(5) 0.003(4) 0.000(4) 0.007(4)
N3 0.027(4) 0.033(4) 0.041(4) 0.001(3) -0.012(4) -0.003(5)
N4 0.030(5) 0.023(4) 0.038(5) 0.002(4) -0.002(4) -0.001(4)
N5 0.029(5) 0.037(5) 0.026(4) 0.003(4) 0.006(3) 0.001(4)
N6 0.028(5) 0.051(6) 0.035(5) 0.004(4) -0.008(4) -0.001(4)
N7 0.020(4) 0.038(4) 0.027(4) -0.005(3) -0.001(4) -0.001(4)
N8 0.022(4) 0.032(5) 0.023(4) 0.000(4) 0.000(3) -0.001(4)
O1 0.043(4) 0.029(3) 0.047(4) -0.011(3) 0.000(4) 0.001(4)
O2 0.033(4) 0.028(4) 0.055(4) 0.004(4) -0.010(3) 0.004(3)
O3 0.020(4) 0.044(4) 0.071(5) -0.015(3) 0.002(4) 0.004(4)
O4 0.029(4) 0.030(4) 0.046(4) 0.005(3) -0.006(3) 0.003(3)
C1 0.035(6) 0.058(7) 0.051(6) -0.001(5) 0.007(7) 0.004(7)
C2 0.042(8) 0.109(12) 0.053(8) -0.006(8) 0.012(7) -0.009(8)
C3 0.055(9) 0.083(9) 0.039(6) -0.010(6) 0.012(6) -0.009(7)
C4 0.044(7) 0.045(7) 0.035(6) -0.005(5) 0.010(5) -0.011(5)
C5 0.056(7) 0.036(6) 0.041(6) -0.004(5) -0.004(5) -0.003(5)
C6 0.081(12) 0.108(12) 0.043(7) 0.009(7) 0.003(7) -0.034(9)
C7 0.043(8) 0.068(8) 0.032(6) 0.007(6) -0.014(5) 0.008(6)
C8 0.029(6) 0.055(7) 0.044(6) 0.002(6) -0.007(4) 0.004(5)
C9 0.021(5) 0.028(5) 0.051(6) -0.005(5) -0.007(5) 0.001(4)
C10 0.038(6) 0.041(6) 0.078(8) -0.019(6) 0.003(6) 0.007(5)
C11 0.028(5) 0.023(5) 0.041(6) 0.001(5) -0.001(4) -0.006(4)
C12 0.048(7) 0.026(6) 0.049(7) 0.001(5) 0.011(6) 0.005(5)
C13 0.032(5) 0.061(6) 0.023(5) -0.005(4) 0.013(6) 0.001(6)
C14 0.037(6) 0.030(6) 0.049(7) 0.009(5) 0.006(5) 0.004(5)
C15 0.021(5) 0.044(5) 0.040(5) 0.003(4) -0.001(5) 0.001(6)
C16 0.014(5) 0.087(9) 0.047(7) 0.011(7) 0.013(5) 0.011(6)
C17 0.054(9) 0.091(10) 0.050(7) 0.025(7) 0.005(6) 0.006(7)
C18 0.028(6) 0.056(7) 0.036(6) 0.008(5) 0.001(5) -0.005(5)
C19 0.045(7) 0.057(7) 0.031(6) 0.008(5) 0.004(5) 0.006(5)
C20 0.038(8) 0.172(16) 0.037(7) 0.018(9) -0.004(5) 0.002(9)
C21 0.025(6) 0.059(8) 0.044(6) 0.015(6) -0.005(4) -0.004(5)
C22 0.023(5) 0.052(7) 0.045(6) 0.003(6) -0.005(5) 0.002(5)
C23 0.027(5) 0.033(5) 0.039(6) -0.002(5) 0.000(5) 0.007(4)
C24 0.030(5) 0.034(5) 0.048(6) -0.007(5) -0.007(5) -0.004(4)
C25 0.029(6) 0.020(5) 0.030(5) -0.002(4) 0.007(4) 0.006(4)
C26 0.031(6) 0.021(5) 0.056(7) -0.008(5) 0.018(5) -0.014(4)
C27 0.029(5) 0.032(5) 0.035(5) 0.005(4) 0.002(6) 0.000(5)
C28 0.042(6) 0.024(5) 0.031(6) 0.003(5) -0.004(5) 0.002(4)
C29 0.061(9) 0.076(10) 0.113(12) -0.049(9) 0.043(9) -0.025(8)
C30 0.100(15) 0.188(19) 0.090(12) -0.095(13) 0.044(10) -0.088(14)
C31 0.102(12) 0.044(8) 0.055(9) -0.030(6) -0.012(8) -0.015(8)
C32 0.044(7) 0.041(7) 0.053(7) -0.006(5) 0.001(6) 0.004(5)
C33 0.056(8) 0.035(7) 0.079(9) -0.004(6) -0.022(7) 0.015(6)
C34 0.090(12) 0.042(7) 0.079(9) 0.017(6) -0.040(8) 0.015(7)
C35 0.117(16) 0.046(9) 0.190(18) -0.028(10) -0.096(14) 0.030(9)
C36 0.049(7) 0.032(6) 0.052(7) -0.005(5) -0.011(6) 0.008(5)
C37 0.033(6) 0.036(6) 0.069(8) -0.016(6) 0.000(6) 0.003(5)
C38 0.042(8) 0.096(12) 0.102(12) -0.039(10) -0.022(8) 0.000(8)
C39 0.130(19) 0.117(14) 0.083(12) -0.052(11) 0.002(11) -0.038(12)
C40 0.059(9) 0.066(9) 0.087(10) -0.024(8) 0.034(8) -0.004(7)
C41 0.090(11) 0.034(7) 0.120(12) -0.009(7) -0.055(10) 0.017(7)
C42 0.161(19) 0.027(8) 0.30(3) 0.004(11) -0.18(2) 0.012(10)
C43 0.050(9) 0.053(9) 0.137(14) -0.001(9) -0.017(8) 0.013(6)
C44 0.048(7) 0.031(6) 0.049(7) -0.009(5) -0.012(6) 0.005(5)
O5 0.135(14) 0.39(3) 0.141(13) 0.064(16) 0.019(15) 0.02(2)
C45 0.057(15) 0.42(6) 0.41(6) 0.26(5) 0.00(2) 0.05(2)
C46 0.24(4) 0.21(3) 0.12(2) 0.03(2) -0.09(2) 0.06(3)
C47 0.29(4) 0.25(4) 0.17(3) 0.11(2) 0.15(3) 0.14(3)
C48 0.065(15) 0.42(5) 0.14(2) 0.04(3) 0.003(16) -0.03(2)
O6 0.129(16) 0.32(3) 0.24(2) 0.123(19) 0.046(16) 0.052(18)
C49 0.15(2) 0.16(2) 0.15(2) 0.022(18) 0.042(19) 0.008(18)
C50 0.18(3) 0.54(7) 0.26(4) 0.33(5) 0.07(3) 0.11(4)
C51 0.14(2) 0.26(3) 0.15(2) 0.10(2) -0.076(18) 0.01(2)
C52 0.13(2) 0.70(9) 0.45(6) 0.46(7) 0.05(3) 0.18(4)

loop_
_geom_bond_atom_site_label_1
_geom_bond_atom_site_label_2
_geom_bond_distance
_geom_bond_site_symmetry_2
_geom_bond_publ_flag
Sm1 N3 2.391(9) . ?
Sm1 N1 2.474(8) . ?
Sm1 N2 2.477(8) . ?
Sm1 N4 2.502(8) . ?
Sm1 O1 2.534(6) . ?
Sm1 O2 2.547(6) . ?
Sm1 C28 2.766(9) . ?
Sm1 C27 2.787(8) . ?
Sm1 N8 2.814(8) . ?
Sm1 C26 2.875(9) . ?
Sm1 C25 2.918(9) . ?
Sm2 N7 2.411(8) . ?
Sm2 N6 2.471(8) . ?
Sm2 N5 2.478(7) . ?
Sm2 N8 2.484(8) . ?
Sm2 O3 2.516(6) . ?
Sm2 O4 2.545(7) . ?
Sm2 C13 2.734(10) . ?
Sm2 C14 2.749(10) . ?
Sm2 N4 2.822(8) . ?
Sm2 C12 2.895(11) . ?
Sm2 C11 2.908(10) . ?
N1 C1 1.345(15) . ?
N1 C4 1.379(13) . ?
N2 C5 1.302(12) . ?
N2 C7 1.428(12) . ?
N3 C9 1.364(12) . ?
N3 C8 1.452(11) . ?
N4 C14 1.388(12) . ?
N4 C11 1.406(12) . ?
N5 C18 1.372(12) . ?
N5 C15 1.374(13) . ?
N6 C19 1.293(12) . ?
N6 C21 1.465(12) . ?
N7 C23 1.368(12) . ?
N7 C22 1.456(11) . ?
N8 C25 1.386(12) . ?
N8 C28 1.401(12) . ?
O1 C32 1.432(13) . ?
O1 C29 1.466(13) . ?
O2 C36 1.446(12) . ?
O2 C33 1.456(13) . ?
O3 C37 1.431(12) . ?
O3 C40 1.461(13) . ?
O4 C41 1.439(13) . ?
O4 C44 1.449(12) . ?
C1 C2 1.383(15) . ?
C2 C3 1.389(17) . ?
C3 C4 1.376(15) . ?
C4 C5 1.432(15) . ?
C5 C6 1.501(15) . ?
C7 C8 1.508(15) . ?
C9 C10 1.382(13) . ?
C9 C11 1.487(13) . ?
C11 C12 1.392(14) . ?
C12 C13 1.385(15) . ?
C13 C14 1.355(14) . ?
C15 C16 1.380(13) . ?
C16 C17 1.383(15) . ?
C17 C18 1.380(15) . ?
C18 C19 1.451(14) . ?
C19 C20 1.503(14) . ?
C21 C22 1.498(14) . ?
C23 C24 1.358(13) . ?
C23 C25 1.467(13) . ?
C25 C26 1.400(13) . ?
C26 C27 1.365(14) . ?
C27 C28 1.349(14) . ?
C29 C30 1.378(17) . ?
C30 C31 1.532(19) . ?
C31 C32 1.489(15) . ?
C33 C34 1.484(15) . ?
C34 C35 1.415(18) . ?
C35 C36 1.434(16) . ?
C37 C38 1.498(16) . ?
C38 C39 1.51(2) . ?
C39 C40 1.421(18) . ?
C41 C42 1.426(18) . ?
C42 C43 1.414(18) . ?
C43 C44 1.517(15) . ?
O5 C45 1.4200 . ?
O5 C48 1.4200 . ?
C45 C46 1.4200 . ?
C46 C47 1.4200 . ?
C47 C48 1.4200 . ?
O6 C49 1.4200 . ?
O6 C52 1.4200 . ?
C49 C50 1.4200 . ?
C50 C51 1.4200 . ?
C51 C52 1.4200 . ?
